data_7706444
loop_
_publ_author_name
'Kharwar, Ajit Kumar'
'Mondal, Arpan'
'Konar, Sanjit'

_publ_section_title
;
 Alignment of axial anisotropy of a mononuclear hexa-coordinated Co(II)
 complex in a lattice shows improved single molecule magnetic behavior
 over a 2D coordination polymer having a similar ligand field.
;
_journal_issue 8
_journal_name_full 'Dalton transactions (Cambridge, England : 2003)'
_journal_page_first 2832
_journal_page_last 2840
_journal_paper_doi 10.1039/d0dt04065g
_journal_volume 50
_journal_year 2021
_chemical_formula_moiety 'C46 H40 Co N14 S2, H2 O'
_chemical_formula_sum 'C46 H42 Co N14 O S2'
_chemical_formula_weight 929.98
_space_group_crystal_system monoclinic
_space_group_IT_number 14
_space_group_name_Hall '-P 2ybc'
_space_group_name_H-M_alt 'P 1 21/c 1'
_atom_sites_solution_hydrogens mixed
_atom_sites_solution_primary iterative
_audit_block_doi 10.5517/ccdc.csd.cc25p0gc
_audit_creation_date 2020-07-13
_audit_creation_method
;
Olex2 1.2
(compiled 2018.05.29 svn.r3508 for OlexSys, GUI svn.r5506)
;
_audit_update_record
;
2020-07-14 deposited with the CCDC.	2021-01-18 downloaded from the CCDC.
;
_cell_angle_alpha 90
_cell_angle_beta 109.048(2)
_cell_angle_gamma 90
_cell_formula_units_Z 4
_cell_length_a 20.7532(14)
_cell_length_b 11.7938(10)
_cell_length_c 19.5101(14)
_cell_measurement_reflns_used 9990
_cell_measurement_temperature 140(2)
_cell_measurement_theta_max 25.04
_cell_measurement_theta_min 2.65
_cell_volume 4513.8(6)
_computing_cell_refinement 'SAINT v8.37A (Bruker, 2015)'
_computing_data_reduction 'SAINT v8.37A (Bruker, 2015)'
_computing_molecular_graphics 'Olex2 (Dolomanov et al., 2009)'
_computing_publication_material 'Olex2 (Dolomanov et al., 2009)'
_computing_structure_refinement 'ShelXL (Sheldrick, 2015)'
_computing_structure_solution 'olex2.solve (Bourhis et al., 2015)'
_diffrn_ambient_temperature 140.0
_diffrn_measured_fraction_theta_full 0.993
_diffrn_measured_fraction_theta_max 0.993
_diffrn_measurement_device_type 'Bruker APEX-II CCD'
_diffrn_measurement_method '\f and \w scans'
_diffrn_radiation_type MoK\a
_diffrn_radiation_wavelength 0.71073
_diffrn_reflns_av_R_equivalents 0.0691
_diffrn_reflns_av_unetI/netI 0.0579
_diffrn_reflns_Laue_measured_fraction_full 0.993
_diffrn_reflns_Laue_measured_fraction_max 0.993
_diffrn_reflns_limit_h_max 24
_diffrn_reflns_limit_h_min -24
_diffrn_reflns_limit_k_max 14
_diffrn_reflns_limit_k_min -14
_diffrn_reflns_limit_l_max 22
_diffrn_reflns_limit_l_min -23
_diffrn_reflns_number 37628
_diffrn_reflns_point_group_measured_fraction_full 0.993
_diffrn_reflns_point_group_measured_fraction_max 0.993
_diffrn_reflns_theta_full 25.108
_diffrn_reflns_theta_max 25.108
_diffrn_reflns_theta_min 2.455
_exptl_absorpt_coefficient_mu 0.526
_exptl_absorpt_correction_T_max 0.7452
_exptl_absorpt_correction_T_min 0.6244
_exptl_absorpt_correction_type multi-scan
_exptl_absorpt_process_details
;
SADABS-2014/5 (Bruker,2014/5) was used for absorption correction.
wR2(int) was 0.0787 before and 0.0631 after correction.
The Ratio of minimum to maximum transmission is 0.8379.
The \l/2 correction factor is 0.00150.
;
_exptl_crystal_colour pink
_exptl_crystal_colour_primary pink
_exptl_crystal_density_diffrn 1.368
_exptl_crystal_description block
_exptl_crystal_F_000 1932
_exptl_crystal_size_max 0.72
_exptl_crystal_size_mid 0.61
_exptl_crystal_size_min 0.47
_refine_diff_density_max 0.701
_refine_diff_density_min -0.571
_refine_diff_density_rms 0.074
_refine_ls_extinction_method none
_refine_ls_goodness_of_fit_ref 1.130
_refine_ls_hydrogen_treatment constr
_refine_ls_matrix_type full
_refine_ls_number_parameters 594
_refine_ls_number_reflns 7995
_refine_ls_number_restraints 0
_refine_ls_restrained_S_all 1.130
_refine_ls_R_factor_all 0.0900
_refine_ls_R_factor_gt 0.0607
_refine_ls_shift/su_max 0.001
_refine_ls_shift/su_mean 0.000
_refine_ls_structure_factor_coef Fsqd
_refine_ls_weighting_details 'w=1/[\s^2^(Fo^2^)+(0.0242P)^2^+11.5585P] where P=(Fo^2^+2Fc^2^)/3'
_refine_ls_weighting_scheme calc
_refine_ls_wR_factor_gt 0.1198
_refine_ls_wR_factor_ref 0.1300
_reflns_Friedel_coverage 0.000
_reflns_number_gt 6081
_reflns_number_total 7995
_reflns_threshold_expression 'I > 2\s(I)'
_cod_data_source_file d0dt04065g2.cif
_cod_data_source_block 1
_cod_depositor_comments 'Adding full bibliography for 7706444.cif.'
_cod_database_code 7706444
_shelx_shelxl_version_number 2016/6
_shelx_space_group_comment
;
The symmetry employed for this shelxl refinement is uniquely defined
by the following loop, which should always be used as a source of
symmetry information in preference to the above space-group names.
They are only intended as comments.
;
_olex2_refinement_description
;
1. Fixed Uiso
 At 1.2 times of:
  All C(H) groups
 At 1.5 times of:
  All C(H,H,H) groups, All O(H,H) groups
2. Others
 Sof(S3)=1-FVAR(1)
 Sof(S2)=FVAR(1)
3.a Free rotating group:
 O1(H1A,H1B)
3.b Aromatic/amide H refined with riding coordinates:
 C21(H21), C26(H26), C2(H2), C46(H46), C5(H5), C1(H1), C45(H45), C6(H6),
 C25(H25), C18(H18), C44(H44), C15(H15), C3(H3), C22(H22), C7(H7), C8(H8),
 C39(H39), C29(H29), C42(H42), C41(H41), C31(H31), C27(H27), C20(H20), C40(H40),
  C30(H30), C32(H32), C17(H17), C16(H16)
3.c Idealised Me refined as rotating group:
 C12(H12A,H12B,H12C), C11(H11A,H11B,H11C), C36(H36A,H36B,H36C), C35(H35A,H35B,
 H35C)
;
_olex2_submission_special_instructions 'No special instructions were received'

loop_
_space_group_symop_operation_xyz
'x, y, z'
'-x, y+1/2, -z+1/2'
'-x, -y, -z'
'x, -y-1/2, z-1/2'

loop_
_atom_site_label
_atom_site_type_symbol
_atom_site_fract_x
_atom_site_fract_y
_atom_site_fract_z
_atom_site_U_iso_or_equiv
_atom_site_adp_type
_atom_site_occupancy
_atom_site_site_symmetry_order
_atom_site_calc_flag
_atom_site_refinement_flags_posn
_atom_site_refinement_flags_adp
_atom_site_refinement_flags_occupancy
_atom_site_disorder_assembly
_atom_site_disorder_group
Co1 Co 0.75904(2) -0.01288(4) 0.48498(3) 0.01733(14) Uani 1 1 d . . . . .
S1 S 0.75838(6) 0.30360(11) 0.33623(7) 0.0472(3) Uani 1 1 d . . . . .
N1 N 0.79356(15) 0.0662(3) 0.58836(16) 0.0188(7) Uani 1 1 d . . . . .
N2 N 0.66064(15) 0.0644(3) 0.46052(16) 0.0198(7) Uani 1 1 d . . . . .
N10 N 1.14380(15) 1.4033(3) 0.99478(17) 0.0212(7) Uani 1 1 d . . . . .
N5 N 0.72505(16) -0.1562(3) 0.52935(17) 0.0232(7) Uani 1 1 d . . . . .
N14 N 0.27171(15) 1.4064(3) 0.11943(17) 0.0211(7) Uani 1 1 d . . . . .
N6 N 0.79413(16) 0.1295(3) 0.43911(18) 0.0235(7) Uani 1 1 d . . . . .
N13 N 0.30914(15) 1.2771(3) 0.20520(17) 0.0207(7) Uani 1 1 d . . . . .
N9 N 1.06288(15) 1.2729(3) 0.96514(16) 0.0207(7) Uani 1 1 d . . . . .
N3 N 0.83019(16) 0.1944(3) 0.67458(17) 0.0226(7) Uani 1 1 d . . . . .
N4 N 0.57885(15) 0.1926(3) 0.42935(18) 0.0264(8) Uani 1 1 d . . . . .
N7 N 0.91299(17) 0.6990(3) 0.79183(19) 0.0309(8) Uani 1 1 d . . . . .
N12 N 0.45764(17) 0.8108(3) 0.32837(19) 0.0328(9) Uani 1 1 d . . . . .
N8 N 0.94825(17) 0.7985(3) 0.82114(19) 0.0319(9) Uani 1 1 d . . . . .
N11 N 0.48007(17) 0.7054(3) 0.3597(2) 0.0328(9) Uani 1 1 d . . . . .
C21 C 1.12268(19) 1.3085(3) 0.9594(2) 0.0237(9) Uani 1 1 d . . . . .
H21 H 1.146786 1.269339 0.932820 0.028 Uiso 1 1 calc R . . . .
C26 C 0.64639(18) 0.1721(3) 0.4472(2) 0.0223(9) Uani 1 1 d . . . . .
H26 H 0.679542 0.228953 0.449745 0.027 Uiso 1 1 calc R . . . .
C2 C 0.80726(18) 0.1747(3) 0.6025(2) 0.0199(8) Uani 1 1 d . . . . .
H2 H 0.801710 0.231517 0.566493 0.024 Uiso 1 1 calc R . . . .
C46 C 0.2604(2) 1.4428(3) 0.1813(2) 0.0260(9) Uani 1 1 d . . . . .
H46 H 0.239188 1.512448 0.185959 0.031 Uiso 1 1 calc R . . . .
C19 C 1.02609(18) 1.1719(3) 0.9358(2) 0.0196(8) Uani 1 1 d . . . . .
C43 C 0.33548(18) 1.1720(3) 0.2398(2) 0.0222(9) Uani 1 1 d . . . . .
C5 C 0.82510(19) 0.4010(3) 0.6838(2) 0.0241(9) Uani 1 1 d . . . . .
H5 H 0.783469 0.402000 0.644464 0.029 Uiso 1 1 calc R . . . .
C1 C 0.80888(19) 0.0139(3) 0.6549(2) 0.0257(9) Uani 1 1 d . . . . .
H1 H 0.804115 -0.064884 0.662126 0.031 Uiso 1 1 calc R . . . .
C45 C 0.30056(19) 1.3069(3) 0.1356(2) 0.0225(9) Uani 1 1 d . . . . .
H45 H 0.313917 1.260975 0.102531 0.027 Uiso 1 1 calc R . . . .
C4 C 0.8569(2) 0.2994(3) 0.7091(2) 0.0242(9) Uani 1 1 d . . . . .
C38 C 0.38227(19) 0.9657(3) 0.3064(2) 0.0242(9) Uani 1 1 d . . . . .
C14 C 0.95419(18) 0.9739(3) 0.8791(2) 0.0216(8) Uani 1 1 d . . . . .
C6 C 0.85401(18) 0.5012(3) 0.7158(2) 0.0239(9) Uani 1 1 d . . . . .
H6 H 0.831819 0.571103 0.698695 0.029 Uiso 1 1 calc R . . . .
C25 C 0.59904(19) 0.0123(4) 0.4502(2) 0.0356(11) Uani 1 1 d . . . . .
H25 H 0.593029 -0.066736 0.455395 0.043 Uiso 1 1 calc R . . . .
C13 C 0.91695(19) 0.8674(3) 0.8496(2) 0.0246(9) Uani 1 1 d . . . . .
C18 C 0.96296(19) 1.1522(4) 0.9422(2) 0.0300(10) Uani 1 1 d . . . . .
H18 H 0.943467 1.206242 0.965684 0.036 Uiso 1 1 calc R . . . .
C44 C 0.2836(2) 1.3654(3) 0.2344(2) 0.0272(9) Uani 1 1 d . . . . .
H44 H 0.282503 1.370863 0.282638 0.033 Uiso 1 1 calc R . . . .
C23 C 0.78080(19) 0.2021(4) 0.3967(2) 0.0263(9) Uani 1 1 d . . . . .
C15 C 0.9277(2) 1.0537(3) 0.9143(2) 0.0290(10) Uani 1 1 d . . . . .
H15 H 0.884373 1.040773 0.919583 0.035 Uiso 1 1 calc R . . . .
C3 C 0.8318(2) 0.0917(3) 0.7086(2) 0.0281(10) Uani 1 1 d . . . . .
H3 H 0.845994 0.078064 0.759394 0.034 Uiso 1 1 calc R . . . .
C9 C 0.91573(19) 0.5011(3) 0.7734(2) 0.0249(9) Uani 1 1 d . . . . .
C22 C 1.0956(2) 1.4303(4) 1.0257(3) 0.0358(11) Uani 1 1 d . . . . .
H22 H 1.096878 1.495088 1.055053 0.043 Uiso 1 1 calc R . . . .
C7 C 0.9173(2) 0.2968(4) 0.7672(2) 0.0325(10) Uani 1 1 d . . . . .
H7 H 0.938701 0.226602 0.785136 0.039 Uiso 1 1 calc R . . . .
C34 C 0.4606(2) 0.6179(4) 0.3186(2) 0.0289(10) Uani 1 1 d . . . . .
C37 C 0.4054(2) 0.8531(4) 0.3398(2) 0.0276(9) Uani 1 1 d . . . . .
C10 C 0.94913(19) 0.6091(4) 0.8056(2) 0.0249(9) Uani 1 1 d . . . . .
C8 C 0.9459(2) 0.3983(4) 0.7985(2) 0.0322(10) Uani 1 1 d . . . . .
H8 H 0.987184 0.396976 0.838293 0.039 Uiso 1 1 calc R . . . .
C12 C 0.8483(2) 0.8473(4) 0.8567(3) 0.0334(10) Uani 1 1 d . . . . .
H12A H 0.828875 0.777267 0.831189 0.050 Uiso 1 1 calc GR . . . .
H12B H 0.818200 0.911161 0.835350 0.050 Uiso 1 1 calc GR . . . .
H12C H 0.852730 0.840259 0.908049 0.050 Uiso 1 1 calc GR . . . .
C24 C 0.7135(2) -0.2458(4) 0.5436(2) 0.0318(10) Uani 1 1 d . . . . .
C39 C 0.3481(2) 1.0403(4) 0.3358(2) 0.0335(10) Uani 1 1 d . . . . .
H39 H 0.340250 1.020828 0.379703 0.040 Uiso 1 1 calc R . . . .
C29 C 0.5732(2) 0.3981(3) 0.4417(2) 0.0293(10) Uani 1 1 d . . . . .
H29 H 0.611650 0.395000 0.484572 0.035 Uiso 1 1 calc R . . . .
C42 C 0.3708(2) 1.1001(4) 0.2096(2) 0.0296(10) Uani 1 1 d . . . . .
H42 H 0.379529 1.120702 0.166363 0.036 Uiso 1 1 calc R . . . .
C33 C 0.48883(19) 0.5065(4) 0.3509(2) 0.0279(9) Uani 1 1 d . . . . .
C28 C 0.54633(19) 0.2993(3) 0.4054(2) 0.0266(9) Uani 1 1 d . . . . .
C41 C 0.3247(2) 1.1432(4) 0.3034(2) 0.0339(11) Uani 1 1 d . . . . .
H41 H 0.301213 1.193776 0.324972 0.041 Uiso 1 1 calc R . . . .
C31 C 0.5440(2) 0.5015(4) 0.4153(2) 0.0312(10) Uani 1 1 d . . . . .
H31 H 0.561553 0.569257 0.440987 0.037 Uiso 1 1 calc R . . . .
C27 C 0.5482(2) 0.0896(4) 0.4318(3) 0.0392(12) Uani 1 1 d . . . . .
H27 H 0.500977 0.075795 0.422345 0.047 Uiso 1 1 calc R . . . .
C20 C 1.0459(2) 1.3512(4) 1.0082(3) 0.0417(12) Uani 1 1 d . . . . .
H20 H 1.006604 1.350009 1.023021 0.050 Uiso 1 1 calc R . . . .
C40 C 0.3938(2) 0.9967(4) 0.2430(2) 0.0293(9) Uani 1 1 d . . . . .
H40 H 0.417868 0.946529 0.221973 0.035 Uiso 1 1 calc R . . . .
C30 C 0.4903(2) 0.3032(4) 0.3432(3) 0.0389(12) Uani 1 1 d . . . . .
H30 H 0.471153 0.234997 0.319138 0.047 Uiso 1 1 calc R . . . .
C32 C 0.4623(2) 0.4068(4) 0.3160(3) 0.0372(11) Uani 1 1 d . . . . .
H32 H 0.424151 0.409338 0.272817 0.045 Uiso 1 1 calc R . . . .
C11 C 1.0230(2) 0.6036(4) 0.8512(3) 0.0380(11) Uani 1 1 d . . . . .
H11A H 1.041020 0.680687 0.862419 0.057 Uiso 1 1 calc GR . . . .
H11B H 1.048674 0.563444 0.824504 0.057 Uiso 1 1 calc GR . . . .
H11C H 1.027547 0.563124 0.896397 0.057 Uiso 1 1 calc GR . . . .
C17 C 1.0537(2) 1.0925(4) 0.9015(3) 0.0378(12) Uani 1 1 d . . . . .
H17 H 1.097501 1.105007 0.897267 0.045 Uiso 1 1 calc R . . . .
C16 C 1.0181(2) 0.9949(4) 0.8734(2) 0.0366(11) Uani 1 1 d . . . . .
H16 H 1.037673 0.941127 0.849656 0.044 Uiso 1 1 calc R . . . .
C36 C 0.3649(3) 0.7933(4) 0.3795(3) 0.0466(13) Uani 1 1 d . . . . .
H36A H 0.328572 0.749126 0.345052 0.070 Uiso 1 1 calc GR . . . .
H36B H 0.344760 0.849127 0.403673 0.070 Uiso 1 1 calc GR . . . .
H36C H 0.394832 0.742364 0.415731 0.070 Uiso 1 1 calc GR . . . .
C35 C 0.4133(3) 0.6233(4) 0.2425(3) 0.0472(13) Uani 1 1 d . . . . .
H35A H 0.366894 0.605231 0.241565 0.071 Uiso 1 1 calc GR . . . .
H35B H 0.427697 0.568480 0.212702 0.071 Uiso 1 1 calc GR . . . .
H35C H 0.414084 0.699865 0.223242 0.071 Uiso 1 1 calc GR . . . .
S2 S 0.7034(2) -0.37895(15) 0.56292(11) 0.0504(11) Uani 0.770(11) 1 d . . P A 1
O1 O 0.7713(4) 0.4154(5) 0.4957(3) 0.137(2) Uani 1 1 d . . . . .
H1A H 0.810871 0.407689 0.529006 0.205 Uiso 1 1 d G . . . .
H1B H 0.764262 0.486600 0.484057 0.205 Uiso 1 1 d G . . . .
S3 S 0.6572(11) -0.3399(14) 0.5673(4) 0.092(7) Uani 0.230(11) 1 d . . P A 2

loop_
_atom_site_aniso_label
_atom_site_aniso_U_11
_atom_site_aniso_U_22
_atom_site_aniso_U_33
_atom_site_aniso_U_23
_atom_site_aniso_U_13
_atom_site_aniso_U_12
Co1 0.0209(3) 0.0106(3) 0.0197(3) -0.0014(2) 0.0055(2) 0.0010(2)
S1 0.0461(7) 0.0424(8) 0.0462(8) 0.0204(6) 0.0055(6) -0.0094(6)
N1 0.0220(17) 0.0154(17) 0.0189(17) -0.0027(13) 0.0066(13) -0.0003(13)
N2 0.0215(17) 0.0156(17) 0.0213(18) -0.0013(14) 0.0056(14) 0.0012(13)
N10 0.0232(17) 0.0151(17) 0.0242(18) -0.0021(14) 0.0061(14) -0.0027(14)
N5 0.0268(18) 0.0166(19) 0.028(2) 0.0018(15) 0.0119(15) 0.0003(14)
N14 0.0254(17) 0.0156(17) 0.0231(18) 0.0041(14) 0.0091(14) -0.0002(14)
N6 0.0305(18) 0.0140(18) 0.0266(19) -0.0003(15) 0.0098(15) -0.0011(14)
N13 0.0207(17) 0.0168(17) 0.0243(19) 0.0064(14) 0.0068(14) 0.0010(13)
N9 0.0208(17) 0.0195(18) 0.0227(18) -0.0042(14) 0.0082(14) -0.0046(13)
N3 0.0278(18) 0.0192(18) 0.0209(18) -0.0044(14) 0.0082(14) -0.0011(14)
N4 0.0230(18) 0.0167(18) 0.037(2) 0.0042(15) 0.0066(15) 0.0039(14)
N7 0.033(2) 0.027(2) 0.036(2) -0.0109(16) 0.0149(17) -0.0122(16)
N12 0.030(2) 0.027(2) 0.039(2) 0.0064(17) 0.0089(17) 0.0091(16)
N8 0.031(2) 0.027(2) 0.040(2) -0.0120(17) 0.0148(17) -0.0132(16)
N11 0.033(2) 0.024(2) 0.042(2) 0.0087(17) 0.0123(17) 0.0123(16)
C21 0.024(2) 0.020(2) 0.029(2) -0.0041(17) 0.0103(17) -0.0033(17)
C26 0.020(2) 0.020(2) 0.025(2) -0.0013(17) 0.0052(17) 0.0019(16)
C2 0.021(2) 0.020(2) 0.018(2) -0.0017(16) 0.0040(16) 0.0012(16)
C46 0.034(2) 0.019(2) 0.025(2) 0.0035(17) 0.0098(19) 0.0047(18)
C19 0.023(2) 0.015(2) 0.019(2) -0.0012(16) 0.0041(16) -0.0034(16)
C43 0.0156(19) 0.022(2) 0.026(2) 0.0013(17) 0.0029(16) 0.0006(16)
C5 0.021(2) 0.026(2) 0.025(2) -0.0049(18) 0.0074(17) -0.0020(17)
C1 0.033(2) 0.020(2) 0.025(2) 0.0011(18) 0.0113(18) -0.0034(18)
C45 0.026(2) 0.023(2) 0.021(2) 0.0027(17) 0.0116(17) 0.0012(17)
C4 0.030(2) 0.022(2) 0.023(2) -0.0058(17) 0.0116(18) -0.0052(17)
C38 0.020(2) 0.027(2) 0.024(2) 0.0046(17) 0.0057(17) 0.0005(17)
C14 0.022(2) 0.021(2) 0.020(2) 0.0019(17) 0.0056(16) -0.0043(16)
C6 0.024(2) 0.022(2) 0.029(2) -0.0052(18) 0.0124(17) 0.0011(17)
C25 0.025(2) 0.020(2) 0.059(3) 0.004(2) 0.010(2) -0.0007(18)
C13 0.022(2) 0.021(2) 0.028(2) 0.0018(17) 0.0034(18) -0.0056(17)
C18 0.024(2) 0.025(2) 0.044(3) -0.008(2) 0.0155(19) -0.0023(18)
C44 0.033(2) 0.024(2) 0.026(2) 0.0033(18) 0.0105(19) 0.0026(18)
C23 0.022(2) 0.024(2) 0.034(3) -0.006(2) 0.0107(18) -0.0043(17)
C15 0.021(2) 0.022(2) 0.044(3) -0.0040(19) 0.0113(19) -0.0030(17)
C3 0.038(2) 0.022(2) 0.024(2) 0.0024(18) 0.0086(19) -0.0023(18)
C9 0.030(2) 0.026(2) 0.024(2) -0.0093(18) 0.0155(17) -0.0071(18)
C22 0.034(2) 0.030(3) 0.051(3) -0.019(2) 0.025(2) -0.009(2)
C7 0.040(3) 0.023(2) 0.028(2) 0.0000(19) 0.002(2) 0.0014(19)
C34 0.026(2) 0.029(2) 0.032(3) 0.007(2) 0.0095(19) 0.0049(18)
C37 0.037(2) 0.026(2) 0.021(2) 0.0053(18) 0.0109(19) 0.0049(19)
C10 0.025(2) 0.029(2) 0.028(2) -0.0064(18) 0.0173(18) -0.0068(18)
C8 0.037(3) 0.033(3) 0.020(2) -0.0037(19) 0.0011(19) -0.006(2)
C12 0.025(2) 0.024(2) 0.051(3) -0.005(2) 0.012(2) -0.0071(18)
C24 0.044(3) 0.026(3) 0.016(2) -0.0028(18) -0.0019(19) -0.005(2)
C39 0.041(3) 0.031(3) 0.032(3) 0.011(2) 0.018(2) 0.007(2)
C29 0.033(2) 0.025(2) 0.027(2) 0.0048(19) 0.0064(19) 0.0069(18)
C42 0.035(2) 0.031(2) 0.026(2) 0.0075(19) 0.0144(19) 0.0066(19)
C33 0.023(2) 0.029(2) 0.034(2) 0.006(2) 0.0122(18) 0.0073(18)
C28 0.021(2) 0.022(2) 0.038(3) 0.0058(19) 0.0119(19) 0.0036(17)
C41 0.045(3) 0.029(2) 0.034(3) 0.007(2) 0.022(2) 0.012(2)
C31 0.037(2) 0.023(2) 0.033(2) 0.0017(19) 0.0108(19) 0.0044(19)
C27 0.024(2) 0.027(3) 0.064(3) 0.009(2) 0.011(2) -0.0003(19)
C20 0.038(3) 0.039(3) 0.061(3) -0.029(2) 0.033(2) -0.016(2)
C40 0.032(2) 0.026(2) 0.035(2) 0.004(2) 0.0170(19) 0.0078(19)
C30 0.024(2) 0.028(3) 0.055(3) 0.001(2) 0.000(2) -0.0009(19)
C32 0.020(2) 0.035(3) 0.050(3) 0.004(2) 0.002(2) 0.0020(19)
C11 0.027(2) 0.038(3) 0.049(3) -0.017(2) 0.012(2) -0.007(2)
C17 0.031(2) 0.039(3) 0.053(3) -0.021(2) 0.026(2) -0.020(2)
C16 0.039(2) 0.031(3) 0.051(3) -0.021(2) 0.030(2) -0.014(2)
C36 0.067(3) 0.035(3) 0.052(3) 0.018(2) 0.039(3) 0.014(2)
C35 0.057(3) 0.039(3) 0.039(3) 0.008(2) 0.006(2) 0.006(2)
S2 0.096(2) 0.0166(10) 0.0344(11) 0.0037(7) 0.0157(11) -0.0093(11)
O1 0.210(7) 0.108(5) 0.071(4) 0.007(3) 0.015(4) 0.041(5)
S3 0.144(15) 0.082(9) 0.054(5) -0.023(4) 0.035(6) -0.081(10)

loop_
_atom_type_symbol
_atom_type_description
_atom_type_scat_dispersion_real
_atom_type_scat_dispersion_imag
_atom_type_scat_source
C C 0.0033 0.0016 'International Tables Vol C Tables 4.2.6.8 and 6.1.1.4'
H H 0.0000 0.0000 'International Tables Vol C Tables 4.2.6.8 and 6.1.1.4'
Co Co 0.3494 0.9721 'International Tables Vol C Tables 4.2.6.8 and 6.1.1.4'
N N 0.0061 0.0033 'International Tables Vol C Tables 4.2.6.8 and 6.1.1.4'
O O 0.0106 0.0060 'International Tables Vol C Tables 4.2.6.8 and 6.1.1.4'
S S 0.1246 0.1234 'International Tables Vol C Tables 4.2.6.8 and 6.1.1.4'

loop_
_geom_angle_atom_site_label_1
_geom_angle_atom_site_label_2
_geom_angle_atom_site_label_3
_geom_angle
_geom_angle_site_symmetry_1
_geom_angle_site_symmetry_3
_geom_angle_publ_flag
N1 Co1 N2 91.50(11) . . ?
N1 Co1 N10 91.25(12) . 2_736 ?
N1 Co1 N14 177.71(12) . 2_635 ?
N1 Co1 N6 89.84(12) . . ?
N2 Co1 N10 177.14(12) . 2_736 ?
N2 Co1 N14 90.62(12) . 2_635 ?
N5 Co1 N1 90.94(12) . . ?
N5 Co1 N2 90.59(12) . . ?
N5 Co1 N10 88.61(12) . 2_736 ?
N5 Co1 N14 89.90(12) . 2_635 ?
N5 Co1 N6 178.91(13) . . ?
N14 Co1 N10 86.64(12) 2_635 2_736 ?
N6 Co1 N2 90.16(12) . . ?
N6 Co1 N10 90.61(12) . 2_736 ?
N6 Co1 N14 89.29(12) . 2_635 ?
C2 N1 Co1 127.3(3) . . ?
C2 N1 C1 105.6(3) . . ?
C1 N1 Co1 127.0(3) . . ?
C26 N2 Co1 126.4(3) . . ?
C26 N2 C25 105.4(3) . . ?
C25 N2 Co1 128.0(3) . . ?
C21 N10 Co1 128.1(3) . 2_766 ?
C21 N10 C22 105.3(3) . . ?
C22 N10 Co1 125.9(3) . 2_766 ?
C24 N5 Co1 164.6(3) . . ?
C46 N14 Co1 127.8(3) . 2_665 ?
C45 N14 Co1 126.7(3) . 2_665 ?
C45 N14 C46 105.4(3) . . ?
C23 N6 Co1 147.5(3) . . ?
C45 N13 C43 126.9(3) . . ?
C45 N13 C44 106.1(3) . . ?
C44 N13 C43 126.9(3) . . ?
C21 N9 C19 127.7(3) . . ?
C21 N9 C20 105.6(3) . . ?
C20 N9 C19 126.6(3) . . ?
C2 N3 C4 126.2(3) . . ?
C2 N3 C3 107.2(3) . . ?
C3 N3 C4 126.1(3) . . ?
C26 N4 C28 125.4(3) . . ?
C26 N4 C27 106.6(3) . . ?
C27 N4 C28 127.7(3) . . ?
C10 N7 N8 114.6(3) . . ?
C37 N12 N11 116.9(4) . . ?
C13 N8 N7 116.0(3) . . ?
C34 N11 N12 116.6(4) . . ?
N10 C21 N9 112.4(3) . . ?
N10 C21 H21 123.8 . . ?
N9 C21 H21 123.8 . . ?
N2 C26 N4 111.8(3) . . ?
N2 C26 H26 124.1 . . ?
N4 C26 H26 124.1 . . ?
N1 C2 N3 111.3(3) . . ?
N1 C2 H2 124.4 . . ?
N3 C2 H2 124.3 . . ?
N14 C46 H46 124.9 . . ?
C44 C46 N14 110.2(4) . . ?
C44 C46 H46 124.9 . . ?
C18 C19 N9 120.3(3) . . ?
C18 C19 C17 119.2(4) . . ?
C17 C19 N9 120.5(3) . . ?
C42 C43 N13 120.5(4) . . ?
C42 C43 C41 120.2(4) . . ?
C41 C43 N13 119.3(3) . . ?
C4 C5 H5 120.1 . . ?
C4 C5 C6 119.7(4) . . ?
C6 C5 H5 120.1 . . ?
N1 C1 H1 125.0 . . ?
C3 C1 N1 109.9(4) . . ?
C3 C1 H1 125.0 . . ?
N14 C45 N13 111.9(3) . . ?
N14 C45 H45 124.0 . . ?
N13 C45 H45 124.0 . . ?
C5 C4 N3 121.1(3) . . ?
C5 C4 C7 120.7(4) . . ?
C7 C4 N3 118.1(4) . . ?
C39 C38 C37 121.8(4) . . ?
C39 C38 C40 118.1(4) . . ?
C40 C38 C37 120.1(4) . . ?
C15 C14 C13 121.8(3) . . ?
C15 C14 C16 117.7(4) . . ?
C16 C14 C13 120.5(4) . . ?
C5 C6 H6 119.6 . . ?
C5 C6 C9 120.8(4) . . ?
C9 C6 H6 119.6 . . ?
N2 C25 H25 124.9 . . ?
C27 C25 N2 110.2(4) . . ?
C27 C25 H25 124.9 . . ?
N8 C13 C14 115.6(3) . . ?
N8 C13 C12 125.1(4) . . ?
C14 C13 C12 119.2(4) . . ?
C19 C18 H18 119.9 . . ?
C19 C18 C15 120.2(4) . . ?
C15 C18 H18 119.9 . . ?
N13 C44 H44 126.8 . . ?
C46 C44 N13 106.5(3) . . ?
C46 C44 H44 126.8 . . ?
N6 C23 S1 177.5(4) . . ?
C14 C15 C18 121.4(4) . . ?
C14 C15 H15 119.3 . . ?
C18 C15 H15 119.3 . . ?
N3 C3 H3 127.0 . . ?
C1 C3 N3 105.9(3) . . ?
C1 C3 H3 127.0 . . ?
C6 C9 C10 121.1(4) . . ?
C8 C9 C6 118.4(4) . . ?
C8 C9 C10 120.5(4) . . ?
N10 C22 H22 125.1 . . ?
C20 C22 N10 109.7(4) . . ?
C20 C22 H22 125.1 . . ?
C4 C7 H7 120.6 . . ?
C8 C7 C4 118.8(4) . . ?
C8 C7 H7 120.6 . . ?
N11 C34 C33 116.3(4) . . ?
N11 C34 C35 123.8(4) . . ?
C35 C34 C33 119.9(4) . . ?
N12 C37 C38 116.3(4) . . ?
N12 C37 C36 124.0(4) . . ?
C38 C37 C36 119.6(4) . . ?
N7 C10 C9 117.5(4) . . ?
N7 C10 C11 125.3(4) . . ?
C9 C10 C11 117.3(4) . . ?
C9 C8 C7 121.6(4) . . ?
C9 C8 H8 119.2 . . ?
C7 C8 H8 119.2 . . ?
C13 C12 H12A 109.5 . . ?
C13 C12 H12B 109.5 . . ?
C13 C12 H12C 109.5 . . ?
H12A C12 H12B 109.5 . . ?
H12A C12 H12C 109.5 . . ?
H12B C12 H12C 109.5 . . ?
N5 C24 S2 174.7(5) . . ?
N5 C24 S3 148.4(10) . . ?
C38 C39 H39 119.2 . . ?
C38 C39 C41 121.7(4) . . ?
C41 C39 H39 119.2 . . ?
C28 C29 H29 120.1 . . ?
C28 C29 C31 119.9(4) . . ?
C31 C29 H29 120.1 . . ?
C43 C42 H42 120.4 . . ?
C43 C42 C40 119.3(4) . . ?
C40 C42 H42 120.4 . . ?
C31 C33 C34 120.6(4) . . ?
C32 C33 C34 120.3(4) . . ?
C32 C33 C31 119.0(4) . . ?
C29 C28 N4 120.3(4) . . ?
C30 C28 N4 119.2(4) . . ?
C30 C28 C29 120.4(4) . . ?
C43 C41 C39 119.6(4) . . ?
C43 C41 H41 120.2 . . ?
C39 C41 H41 120.2 . . ?
C29 C31 C33 120.1(4) . . ?
C29 C31 H31 120.0 . . ?
C33 C31 H31 120.0 . . ?
N4 C27 H27 127.0 . . ?
C25 C27 N4 105.9(4) . . ?
C25 C27 H27 127.0 . . ?
N9 C20 H20 126.5 . . ?
C22 C20 N9 107.0(4) . . ?
C22 C20 H20 126.5 . . ?
C38 C40 C42 121.2(4) . . ?
C38 C40 H40 119.4 . . ?
C42 C40 H40 119.4 . . ?
C28 C30 H30 120.2 . . ?
C28 C30 C32 119.6(4) . . ?
C32 C30 H30 120.2 . . ?
C33 C32 C30 120.9(4) . . ?
C33 C32 H32 119.5 . . ?
C30 C32 H32 119.5 . . ?
C10 C11 H11A 109.5 . . ?
C10 C11 H11B 109.5 . . ?
C10 C11 H11C 109.5 . . ?
H11A C11 H11B 109.5 . . ?
H11A C11 H11C 109.5 . . ?
H11B C11 H11C 109.5 . . ?
C19 C17 H17 119.8 . . ?
C19 C17 C16 120.3(4) . . ?
C16 C17 H17 119.8 . . ?
C14 C16 H16 119.4 . . ?
C17 C16 C14 121.1(4) . . ?
C17 C16 H16 119.4 . . ?
C37 C36 H36A 109.5 . . ?
C37 C36 H36B 109.5 . . ?
C37 C36 H36C 109.5 . . ?
H36A C36 H36B 109.5 . . ?
H36A C36 H36C 109.5 . . ?
H36B C36 H36C 109.5 . . ?
C34 C35 H35A 109.5 . . ?
C34 C35 H35B 109.5 . . ?
C34 C35 H35C 109.5 . . ?
H35A C35 H35B 109.5 . . ?
H35A C35 H35C 109.5 . . ?
H35B C35 H35C 109.5 . . ?
H1A O1 H1B 109.4 . . ?

loop_
_geom_bond_atom_site_label_1
_geom_bond_atom_site_label_2
_geom_bond_distance
_geom_bond_site_symmetry_2
_geom_bond_publ_flag
Co1 N1 2.123(3) . ?
Co1 N2 2.143(3) . ?
Co1 N10 2.163(3) 2_736 ?
Co1 N5 2.122(3) . ?
Co1 N14 2.148(3) 2_635 ?
Co1 N6 2.139(3) . ?
S1 C23 1.638(4) . ?
N1 C2 1.320(5) . ?
N1 C1 1.378(5) . ?
N2 C26 1.311(5) . ?
N2 C25 1.373(5) . ?
N10 C21 1.312(5) . ?
N10 C22 1.363(5) . ?
N5 C24 1.137(5) . ?
N14 C46 1.372(5) . ?
N14 C45 1.308(5) . ?
N6 C23 1.160(5) . ?
N13 C43 1.432(5) . ?
N13 C45 1.357(5) . ?
N13 C44 1.375(5) . ?
N9 C21 1.349(5) . ?
N9 C19 1.430(5) . ?
N9 C20 1.370(5) . ?
N3 C2 1.350(5) . ?
N3 C4 1.432(5) . ?
N3 C3 1.377(5) . ?
N4 C26 1.351(5) . ?
N4 C28 1.433(5) . ?
N4 C27 1.379(5) . ?
N7 N8 1.403(4) . ?
N7 C10 1.275(5) . ?
N12 N11 1.397(5) . ?
N12 C37 1.278(5) . ?
N8 C13 1.275(5) . ?
N11 C34 1.288(5) . ?
C21 H21 0.9500 . ?
C26 H26 0.9500 . ?
C2 H2 0.9500 . ?
C46 H46 0.9500 . ?
C46 C44 1.347(5) . ?
C19 C18 1.375(5) . ?
C19 C17 1.380(6) . ?
C43 C42 1.374(5) . ?
C43 C41 1.375(6) . ?
C5 H5 0.9500 . ?
C5 C4 1.379(5) . ?
C5 C6 1.380(5) . ?
C1 H1 0.9500 . ?
C1 C3 1.357(5) . ?
C45 H45 0.9500 . ?
C4 C7 1.390(6) . ?
C38 C37 1.488(5) . ?
C38 C39 1.369(6) . ?
C38 C40 1.382(5) . ?
C14 C13 1.489(5) . ?
C14 C15 1.380(5) . ?
C14 C16 1.390(5) . ?
C6 H6 0.9500 . ?
C6 C9 1.401(5) . ?
C25 H25 0.9500 . ?
C25 C27 1.351(6) . ?
C13 C12 1.495(5) . ?
C18 H18 0.9500 . ?
C18 C15 1.386(5) . ?
C44 H44 0.9500 . ?
C15 H15 0.9500 . ?
C3 H3 0.9500 . ?
C9 C10 1.488(5) . ?
C9 C8 1.380(6) . ?
C22 H22 0.9500 . ?
C22 C20 1.351(6) . ?
C7 H7 0.9500 . ?
C7 C8 1.386(6) . ?
C34 C33 1.492(6) . ?
C34 C35 1.490(6) . ?
C37 C36 1.492(6) . ?
C10 C11 1.502(6) . ?
C8 H8 0.9500 . ?
C12 H12A 0.9800 . ?
C12 H12B 0.9800 . ?
C12 H12C 0.9800 . ?
C24 S2 1.645(5) . ?
C24 S3 1.778(10) . ?
C39 H39 0.9500 . ?
C39 C41 1.381(6) . ?
C29 H29 0.9500 . ?
C29 C28 1.383(6) . ?
C29 C31 1.384(6) . ?
C42 H42 0.9500 . ?
C42 C40 1.391(6) . ?
C33 C31 1.399(6) . ?
C33 C32 1.380(6) . ?
C28 C30 1.381(6) . ?
C41 H41 0.9500 . ?
C31 H31 0.9500 . ?
C27 H27 0.9500 . ?
C20 H20 0.9500 . ?
C40 H40 0.9500 . ?
C30 H30 0.9500 . ?
C30 C32 1.382(6) . ?
C32 H32 0.9500 . ?
C11 H11A 0.9800 . ?
C11 H11B 0.9800 . ?
C11 H11C 0.9800 . ?
C17 H17 0.9500 . ?
C17 C16 1.382(6) . ?
C16 H16 0.9500 . ?
C36 H36A 0.9800 . ?
C36 H36B 0.9800 . ?
C36 H36C 0.9800 . ?
C35 H35A 0.9800 . ?
C35 H35B 0.9800 . ?
C35 H35C 0.9800 . ?
O1 H1A 0.8701 . ?
O1 H1B 0.8700 . ?

loop_
_geom_torsion_atom_site_label_1
_geom_torsion_atom_site_label_2
_geom_torsion_atom_site_label_3
_geom_torsion_atom_site_label_4
_geom_torsion
_geom_torsion_site_symmetry_1
_geom_torsion_site_symmetry_2
_geom_torsion_site_symmetry_3
_geom_torsion_site_symmetry_4
_geom_torsion_publ_flag
Co1 N1 C2 N3 -178.0(2) . . . . ?
Co1 N1 C1 C3 177.7(3) . . . . ?
Co1 N2 C26 N4 176.2(2) . . . . ?
Co1 N2 C25 C27 -176.5(3) . . . . ?
Co1 N10 C21 N9 171.9(2) 2_766 . . . ?
Co1 N10 C22 C20 -171.7(3) 2_766 . . . ?
Co1 N5 C24 S3 -146.6(10) . . . . ?
Co1 N14 C46 C44 176.0(3) 2_665 . . . ?
Co1 N14 C45 N13 -175.6(2) 2_665 . . . ?
N1 C1 C3 N3 0.4(4) . . . . ?
N2 C25 C27 N4 0.9(5) . . . . ?
N10 C22 C20 N9 -0.3(6) . . . . ?
N14 C46 C44 N13 -1.1(5) . . . . ?
N13 C43 C42 C40 -177.8(4) . . . . ?
N13 C43 C41 C39 178.0(4) . . . . ?
N9 C19 C18 C15 -179.3(4) . . . . ?
N9 C19 C17 C16 179.9(4) . . . . ?
N3 C4 C7 C8 176.4(4) . . . . ?
N4 C28 C30 C32 -174.3(4) . . . . ?
N7 N8 C13 C14 -178.7(3) . . . . ?
N7 N8 C13 C12 2.9(6) . . . . ?
N12 N11 C34 C33 175.7(3) . . . . ?
N12 N11 C34 C35 -3.6(6) . . . . ?
N8 N7 C10 C9 -177.3(3) . . . . ?
N8 N7 C10 C11 2.0(6) . . . . ?
N11 N12 C37 C38 179.7(3) . . . . ?
N11 N12 C37 C36 -4.5(6) . . . . ?
N11 C34 C33 C31 -13.5(6) . . . . ?
N11 C34 C33 C32 168.8(4) . . . . ?
C21 N10 C22 C20 -0.2(5) . . . . ?
C21 N9 C19 C18 -175.2(4) . . . . ?
C21 N9 C19 C17 5.5(6) . . . . ?
C21 N9 C20 C22 0.6(5) . . . . ?
C26 N2 C25 C27 -0.9(5) . . . . ?
C26 N4 C28 C29 -46.4(6) . . . . ?
C26 N4 C28 C30 129.7(4) . . . . ?
C26 N4 C27 C25 -0.6(5) . . . . ?
C2 N1 C1 C3 0.0(4) . . . . ?
C2 N3 C4 C5 44.6(6) . . . . ?
C2 N3 C4 C7 -132.9(4) . . . . ?
C2 N3 C3 C1 -0.6(4) . . . . ?
C46 N14 C45 N13 -0.6(4) . . . . ?
C19 N9 C21 N10 -177.9(3) . . . . ?
C19 N9 C20 C22 177.8(4) . . . . ?
C19 C18 C15 C14 -0.7(7) . . . . ?
C19 C17 C16 C14 -0.4(7) . . . . ?
C43 N13 C45 N14 176.4(3) . . . . ?
C43 N13 C44 C46 -175.7(3) . . . . ?
C43 C42 C40 C38 -0.7(6) . . . . ?
C5 C4 C7 C8 -1.2(6) . . . . ?
C5 C6 C9 C10 176.7(3) . . . . ?
C5 C6 C9 C8 -1.8(6) . . . . ?
C1 N1 C2 N3 -0.3(4) . . . . ?
C45 N14 C46 C44 1.0(4) . . . . ?
C45 N13 C43 C42 16.4(6) . . . . ?
C45 N13 C43 C41 -163.1(4) . . . . ?
C45 N13 C44 C46 0.7(4) . . . . ?
C4 N3 C2 N1 172.6(3) . . . . ?
C4 N3 C3 C1 -172.6(3) . . . . ?
C4 C5 C6 C9 0.7(6) . . . . ?
C4 C7 C8 C9 0.0(7) . . . . ?
C38 C39 C41 C43 0.3(7) . . . . ?
C6 C5 C4 N3 -176.6(3) . . . . ?
C6 C5 C4 C7 0.9(6) . . . . ?
C6 C9 C10 N7 16.4(5) . . . . ?
C6 C9 C10 C11 -162.9(4) . . . . ?
C6 C9 C8 C7 1.5(6) . . . . ?
C25 N2 C26 N4 0.5(5) . . . . ?
C13 C14 C15 C18 179.5(4) . . . . ?
C13 C14 C16 C17 -179.0(4) . . . . ?
C18 C19 C17 C16 0.6(7) . . . . ?
C44 N13 C43 C42 -167.8(4) . . . . ?
C44 N13 C43 C41 12.6(6) . . . . ?
C44 N13 C45 N14 -0.1(4) . . . . ?
C15 C14 C13 N8 -177.0(4) . . . . ?
C15 C14 C13 C12 1.4(6) . . . . ?
C15 C14 C16 C17 -0.4(7) . . . . ?
C3 N3 C2 N1 0.6(4) . . . . ?
C3 N3 C4 C5 -144.9(4) . . . . ?
C3 N3 C4 C7 37.6(6) . . . . ?
C22 N10 C21 N9 0.6(5) . . . . ?
C34 C33 C31 C29 -174.9(4) . . . . ?
C34 C33 C32 C30 176.4(4) . . . . ?
C37 N12 N11 C34 97.7(5) . . . . ?
C37 C38 C39 C41 -177.8(4) . . . . ?
C37 C38 C40 C42 178.0(4) . . . . ?
C10 N7 N8 C13 -137.6(4) . . . . ?
C10 C9 C8 C7 -177.0(4) . . . . ?
C8 C9 C10 N7 -165.1(4) . . . . ?
C8 C9 C10 C11 15.5(5) . . . . ?
C39 C38 C37 N12 -152.6(4) . . . . ?
C39 C38 C37 C36 31.4(6) . . . . ?
C39 C38 C40 C42 -0.7(6) . . . . ?
C29 C28 C30 C32 1.8(7) . . . . ?
C42 C43 C41 C39 -1.6(6) . . . . ?
C28 N4 C26 N2 -174.0(4) . . . . ?
C28 N4 C27 C25 173.3(4) . . . . ?
C28 C29 C31 C33 -2.0(6) . . . . ?
C28 C30 C32 C33 -1.0(7) . . . . ?
C41 C43 C42 C40 1.8(6) . . . . ?
C31 C29 C28 N4 175.7(4) . . . . ?
C31 C29 C28 C30 -0.3(6) . . . . ?
C31 C33 C32 C30 -1.3(7) . . . . ?
C27 N4 C26 N2 0.1(5) . . . . ?
C27 N4 C28 C29 140.9(4) . . . . ?
C27 N4 C28 C30 -43.1(6) . . . . ?
C20 N9 C21 N10 -0.8(5) . . . . ?
C20 N9 C19 C18 8.3(6) . . . . ?
C20 N9 C19 C17 -171.0(4) . . . . ?
C40 C38 C37 N12 28.8(6) . . . . ?
C40 C38 C37 C36 -147.2(4) . . . . ?
C40 C38 C39 C41 0.9(6) . . . . ?
C32 C33 C31 C29 2.8(6) . . . . ?
C17 C19 C18 C15 0.0(6) . . . . ?
C16 C14 C13 N8 1.5(6) . . . . ?
C16 C14 C13 C12 180.0(4) . . . . ?
C16 C14 C15 C18 0.9(6) . . . . ?
C35 C34 C33 C31 165.9(4) . . . . ?
C35 C34 C33 C32 -11.8(6) . . . . ?
